data_4077465
loop_
_publ_author_name
'Du, Shaowu'
'Ellis, Dianne D.'
'Jelliss, Paul A.'
'Kautz, Jason A.'
'Malget, John M.'
'Stone, F. Gordon A.'

_publ_section_title
;
 Studies with the Ruthenacarborane Complex
 [Ru(CO)(PPh3)(THF)(\h5-7,8-C2B9H11)]:&#x00A0; Reactions with Terminal
 Alkynes&#x2020;
;
_journal_issue 10
_journal_name_full Organometallics
_journal_page_first 1983
_journal_paper_doi 10.1021/om000018i
_journal_volume 19
_journal_year 2000
_chemical_formula_moiety 'C29 H32 B9 O P Ru'
_chemical_formula_structural "'[Ru(CO)(PPh~3~){\h^2^:\h^5^-9-C(H)=C(H)Ph-7,8-C~2~B~9~H~10~}]'"
_chemical_formula_sum 'C29 H32 B9 O P Ru'
_chemical_formula_weight 625.88
_chemical_name_systematic
;
 ?
;
_space_group_IT_number 2
_symmetry_cell_setting triclinic
_symmetry_space_group_name_Hall '-P 1'
_symmetry_space_group_name_H-M 'P -1'
_atom_sites_solution_hydrogens geom
_atom_sites_solution_primary direct
_atom_sites_solution_secondary difmap
_audit_creation_method SHELXL-97
_cell_angle_alpha 109.085(10)
_cell_angle_beta 94.810(13)
_cell_angle_gamma 107.214(12)
_cell_formula_units_Z 2
_cell_length_a 9.4769(16)
_cell_length_b 10.7559(12)
_cell_length_c 16.4336(18)
_cell_measurement_reflns_used 25
_cell_measurement_temperature 293(2)
_cell_measurement_theta_max 22
_cell_measurement_theta_min 15
_cell_volume 1481.6(4)
_computing_cell_refinement 'Enraf-Nonius CAD4 (1989)'
_computing_data_collection 'Enraf-Nonius CAD4 (1989)'
_computing_data_reduction 'XCAD4 Siemens Software (Harms, 1993)'
_computing_molecular_graphics 'XP in SHELXTL-PC (Bruker, 1995)'
_computing_publication_material 'SHELXL-97 (Sheldrick, 1997)'
_computing_structure_refinement 'SHELXL-97 (Sheldrick, 1997)'
_computing_structure_solution 'SHELXS-97 (Sheldrick, 1997)'
_diffrn_ambient_temperature 293(2)
_diffrn_measured_fraction_theta_full 0.998
_diffrn_measured_fraction_theta_max 0.998
_diffrn_measurement_device_type 'Enraf-Nonius CAD4'
_diffrn_measurement_method '\w-2\q scans'
_diffrn_radiation_monochromator graphite
_diffrn_radiation_source 'fine-focus sealed tube'
_diffrn_radiation_type MoK\a
_diffrn_radiation_wavelength 0.71073
_diffrn_reflns_av_R_equivalents 0.0149
_diffrn_reflns_av_sigmaI/netI 0.0229
_diffrn_reflns_limit_h_max 0
_diffrn_reflns_limit_h_min -10
_diffrn_reflns_limit_k_max 11
_diffrn_reflns_limit_k_min -11
_diffrn_reflns_limit_l_max 17
_diffrn_reflns_limit_l_min -17
_diffrn_reflns_number 4131
_diffrn_reflns_theta_full 22.46
_diffrn_reflns_theta_max 22.46
_diffrn_reflns_theta_min 2.06
_diffrn_standards_decay_% 7.51
_diffrn_standards_interval_time 120
_diffrn_standards_number 3
_exptl_absorpt_coefficient_mu 0.607
_exptl_absorpt_correction_T_max 0.93016
_exptl_absorpt_correction_T_min 0.89519
_exptl_absorpt_correction_type numerical
_exptl_absorpt_process_details 'applied with SHELXTL version 5.03'
_exptl_crystal_colour orange
_exptl_crystal_density_diffrn 1.403
_exptl_crystal_density_method 'not measured'
_exptl_crystal_description needles
_exptl_crystal_F_000 636
_exptl_crystal_size_max 0.71
_exptl_crystal_size_mid 0.17
_exptl_crystal_size_min 0.13
_refine_diff_density_max 0.351
_refine_diff_density_min -0.444
_refine_diff_density_rms 0.057
_refine_ls_extinction_method none
_refine_ls_goodness_of_fit_ref 1.092
_refine_ls_hydrogen_treatment 'see text'
_refine_ls_matrix_type full
_refine_ls_number_parameters 376
_refine_ls_number_reflns 3852
_refine_ls_number_restraints 0
_refine_ls_restrained_S_all 1.092
_refine_ls_R_factor_all 0.0362
_refine_ls_R_factor_gt 0.0300
_refine_ls_shift/su_max 0.001
_refine_ls_shift/su_mean 0.000
_refine_ls_structure_factor_coef Fsqd
_refine_ls_weighting_details 'calc w=1/[\s^2^(Fo^2^)+(0.0447P)^2^+0.8938P] where P=(Fo^2^+2Fc^2^)/3'
_refine_ls_weighting_scheme calc
_refine_ls_wR_factor_gt 0.0766
_refine_ls_wR_factor_ref 0.0799
_reflns_number_gt 3432
_reflns_number_total 3852
_reflns_threshold_expression >2sigma(I)
_cod_data_source_file om000018i.cif
_cod_data_source_block 8
_cod_depositor_comments
;
The following automatic conversions were performed:

'_symmetry_cell_setting' value 'Triclinic' changed to 'triclinic'
according to /home/saulius/struct/CIF-dictionaries/cif_core.dic
dictionary named 'cif_core.dic' version 2.4.2 from
2011-04-26.

'_exptl_absorpt_correction_type' value 'Numerical'
changed to 'numerical' according to
/home/saulius/struct/CIF-dictionaries/cif_core.dic dictionary named
'cif_core.dic' version 2.4.2 from 2011-04-26.

Automatic conversion script
Id: cif_fix_values 1715 2011-07-08 13:25:40Z adriana 
;
_cod_original_cell_volume 1481.6(3)
_cod_database_code 4077465

loop_
_symmetry_equiv_pos_as_xyz
'x, y, z'
'-x, -y, -z'

loop_
_atom_site_label
_atom_site_type_symbol
_atom_site_fract_x
_atom_site_fract_y
_atom_site_fract_z
_atom_site_U_iso_or_equiv
_atom_site_adp_type
_atom_site_occupancy
_atom_site_symmetry_multiplicity
_atom_site_calc_flag
_atom_site_refinement_flags
Ru Ru 0.13305(3) 0.03763(3) 0.292820(18) 0.03489(12) Uani 1 1 d .
C1 C -0.0034(4) -0.1285(4) 0.1611(2) 0.0440(9) Uani 1 1 d .
H1 H 0.0452 -0.0910 0.1114 0.053 Uiso 1 1 calc R
C2 C 0.0842(4) -0.1891(4) 0.2173(2) 0.0414(9) Uani 1 1 d .
H2 H 0.1934 -0.1978 0.2038 0.050 Uiso 1 1 calc R
B3 B 0.0437(5) -0.1457(5) 0.3235(3) 0.0460(11) Uani 1 1 d .
B4 B -0.0968(5) -0.0590(5) 0.3237(3) 0.0496(11) Uani 1 1 d .
H4 H -0.1193 0.0146 0.3812 0.060 Uiso 1 1 calc R
B5 B -0.1138(5) -0.0457(5) 0.2167(3) 0.0469(11) Uani 1 1 d .
H5 H -0.1413 0.0404 0.2051 0.056 Uiso 1 1 calc R
B6 B -0.0631(5) -0.3090(5) 0.1372(3) 0.0554(12) Uani 1 1 d .
H6 H -0.0551 -0.3891 0.0775 0.066 Uiso 1 1 calc R
B7 B -0.0318(5) -0.3183(5) 0.2420(3) 0.0557(12) Uani 1 1 d .
H7 H -0.0004 -0.4042 0.2512 0.067 Uiso 1 1 calc R
B8 B -0.1490(5) -0.2425(5) 0.3051(4) 0.0584(13) Uani 1 1 d .
H8 H -0.1968 -0.2819 0.3543 0.070 Uiso 1 1 calc R
B9 B -0.2495(5) -0.1808(5) 0.2380(4) 0.0576(13) Uani 1 1 d .
H9 H -0.3645 -0.1804 0.2425 0.069 Uiso 1 1 calc R
B10 B -0.1912(5) -0.2195(5) 0.1356(3) 0.0539(12) Uani 1 1 d .
H10 H -0.2661 -0.2417 0.0738 0.065 Uiso 1 1 calc R
B11 B -0.2136(5) -0.3417(5) 0.1904(4) 0.0614(13) Uani 1 1 d .
H11 H -0.3047 -0.4442 0.1657 0.074 Uiso 1 1 calc R
C3 C 0.1272(4) 0.2110(4) 0.3585(3) 0.0458(9) Uani 1 1 d .
O3 O 0.1136(3) 0.3141(3) 0.3991(2) 0.0735(9) Uani 1 1 d .
C4 C 0.1779(4) -0.0459(4) 0.3955(3) 0.0458(9) Uani 1 1 d .
H4A H 0.155(4) -0.005(4) 0.447(3) 0.055 Uiso 1 1 d .
C5 C 0.3241(4) 0.0055(4) 0.3809(2) 0.0423(9) Uani 1 1 d .
H5A H 0.355(4) -0.055(4) 0.335(2) 0.051 Uiso 1 1 d .
C41 C 0.4508(4) 0.1161(4) 0.4482(2) 0.0443(9) Uani 1 1 d .
C42 C 0.5990(4) 0.1258(4) 0.4392(3) 0.0516(10) Uani 1 1 d .
H42 H 0.6160 0.0644 0.3893 0.062 Uiso 1 1 calc R
C43 C 0.7196(5) 0.2246(5) 0.5029(3) 0.0663(13) Uani 1 1 d .
H43 H 0.8173 0.2300 0.4956 0.080 Uiso 1 1 calc R
C44 C 0.6966(6) 0.3164(5) 0.5783(3) 0.0786(15) Uani 1 1 d .
H44 H 0.7784 0.3837 0.6212 0.094 Uiso 1 1 calc R
C45 C 0.5523(6) 0.3070(5) 0.5888(3) 0.0712(13) Uani 1 1 d .
H45 H 0.5360 0.3668 0.6396 0.085 Uiso 1 1 calc R
C46 C 0.4313(5) 0.2092(4) 0.5243(3) 0.0583(11) Uani 1 1 d .
H46 H 0.3342 0.2055 0.5319 0.070 Uiso 1 1 calc R
P P 0.31817(9) 0.14828(9) 0.22606(6) 0.0338(2) Uani 1 1 d .
C11 C 0.5091(4) 0.2542(4) 0.2887(2) 0.0373(8) Uani 1 1 d .
C12 C 0.6378(4) 0.2377(4) 0.2591(3) 0.0495(10) Uani 1 1 d .
H12 H 0.6293 0.1641 0.2075 0.059 Uiso 1 1 calc R
C13 C 0.7779(4) 0.3298(5) 0.3060(3) 0.0614(12) Uani 1 1 d .
H13 H 0.8637 0.3190 0.2856 0.074 Uiso 1 1 calc R
C14 C 0.7920(5) 0.4372(5) 0.3825(3) 0.0604(11) Uani 1 1 d .
H14 H 0.8871 0.4984 0.4145 0.073 Uiso 1 1 calc R
C15 C 0.6644(5) 0.4547(4) 0.4122(3) 0.0547(10) Uani 1 1 d .
H15 H 0.6737 0.5287 0.4638 0.066 Uiso 1 1 calc R
C16 C 0.5248(4) 0.3635(4) 0.3660(2) 0.0447(9) Uani 1 1 d .
H16 H 0.4395 0.3752 0.3869 0.054 Uiso 1 1 calc R
C21 C 0.3402(4) 0.0170(4) 0.1284(2) 0.0372(8) Uani 1 1 d .
C22 C 0.4030(4) -0.0806(4) 0.1382(2) 0.0441(9) Uani 1 1 d .
H22 H 0.4411 -0.0736 0.1941 0.053 Uiso 1 1 calc R
C23 C 0.4092(5) -0.1867(4) 0.0659(3) 0.0553(11) Uani 1 1 d .
H23 H 0.4528 -0.2501 0.0735 0.066 Uiso 1 1 calc R
C24 C 0.3527(5) -0.2008(5) -0.0164(3) 0.0614(12) Uani 1 1 d .
H24 H 0.3554 -0.2742 -0.0650 0.074 Uiso 1 1 calc R
C25 C 0.2908(4) -0.1039(4) -0.0271(3) 0.0555(11) Uani 1 1 d .
H25 H 0.2527 -0.1121 -0.0834 0.067 Uiso 1 1 calc R
C26 C 0.2852(4) 0.0033(4) 0.0440(2) 0.0445(9) Uani 1 1 d .
H26 H 0.2440 0.0678 0.0357 0.053 Uiso 1 1 calc R
C31 C 0.2718(4) 0.2727(3) 0.1833(2) 0.0370(8) Uani 1 1 d .
C32 C 0.1249(4) 0.2623(4) 0.1607(3) 0.0542(10) Uani 1 1 d .
H32 H 0.0473 0.1925 0.1680 0.065 Uiso 1 1 calc R
C33 C 0.0917(5) 0.3550(5) 0.1270(3) 0.0635(12) Uani 1 1 d .
H33 H -0.0083 0.3462 0.1111 0.076 Uiso 1 1 calc R
C34 C 0.2039(5) 0.4588(4) 0.1169(3) 0.0581(11) Uani 1 1 d .
H34 H 0.1807 0.5213 0.0948 0.070 Uiso 1 1 calc R
C35 C 0.3492(5) 0.4704(4) 0.1392(3) 0.0611(12) Uani 1 1 d .
H35 H 0.4262 0.5412 0.1324 0.073 Uiso 1 1 calc R
C36 C 0.3836(4) 0.3777(4) 0.1719(3) 0.0524(10) Uani 1 1 d .
H36 H 0.4839 0.3863 0.1865 0.063 Uiso 1 1 calc R

loop_
_atom_site_aniso_label
_atom_site_aniso_U_11
_atom_site_aniso_U_22
_atom_site_aniso_U_33
_atom_site_aniso_U_23
_atom_site_aniso_U_13
_atom_site_aniso_U_12
Ru 0.03003(18) 0.03997(19) 0.04004(18) 0.01705(13) 0.01207(12) 0.01566(13)
C1 0.033(2) 0.048(2) 0.048(2) 0.0163(18) 0.0086(17) 0.0121(17)
C2 0.036(2) 0.042(2) 0.048(2) 0.0152(17) 0.0137(17) 0.0167(17)
B3 0.048(3) 0.052(3) 0.055(3) 0.032(2) 0.025(2) 0.025(2)
B4 0.042(3) 0.054(3) 0.066(3) 0.029(2) 0.027(2) 0.022(2)
B5 0.032(2) 0.050(3) 0.062(3) 0.022(2) 0.013(2) 0.017(2)
B6 0.041(3) 0.047(3) 0.066(3) 0.009(2) 0.010(2) 0.012(2)
B7 0.048(3) 0.047(3) 0.080(3) 0.029(3) 0.023(3) 0.018(2)
B8 0.049(3) 0.058(3) 0.084(4) 0.039(3) 0.035(3) 0.021(2)
B9 0.035(3) 0.057(3) 0.084(4) 0.028(3) 0.021(2) 0.016(2)
B10 0.033(2) 0.052(3) 0.067(3) 0.016(2) 0.003(2) 0.009(2)
B11 0.041(3) 0.051(3) 0.090(4) 0.026(3) 0.022(3) 0.010(2)
C3 0.035(2) 0.049(2) 0.050(2) 0.014(2) 0.0067(18) 0.0154(18)
O3 0.063(2) 0.0600(19) 0.081(2) -0.0018(17) 0.0077(17) 0.0317(17)
C4 0.052(2) 0.057(2) 0.047(2) 0.033(2) 0.020(2) 0.027(2)
C5 0.048(2) 0.051(2) 0.042(2) 0.0250(19) 0.0136(18) 0.0267(19)
C41 0.052(2) 0.049(2) 0.046(2) 0.0270(19) 0.0124(18) 0.0240(19)
C42 0.053(3) 0.056(2) 0.057(2) 0.030(2) 0.008(2) 0.024(2)
C43 0.054(3) 0.078(3) 0.085(3) 0.049(3) 0.004(3) 0.030(3)
C44 0.089(4) 0.061(3) 0.077(4) 0.031(3) -0.025(3) 0.019(3)
C45 0.099(4) 0.067(3) 0.050(3) 0.016(2) 0.006(3) 0.040(3)
C46 0.068(3) 0.063(3) 0.051(3) 0.021(2) 0.016(2) 0.032(2)
P 0.0276(5) 0.0393(5) 0.0390(5) 0.0173(4) 0.0087(4) 0.0141(4)
C11 0.0284(19) 0.044(2) 0.043(2) 0.0214(18) 0.0046(16) 0.0107(16)
C12 0.036(2) 0.065(3) 0.046(2) 0.018(2) 0.0092(18) 0.0184(19)
C13 0.031(2) 0.082(3) 0.076(3) 0.034(3) 0.013(2) 0.020(2)
C14 0.037(2) 0.057(3) 0.074(3) 0.025(2) -0.007(2) 0.002(2)
C15 0.055(3) 0.044(2) 0.055(2) 0.0126(19) -0.001(2) 0.012(2)
C16 0.041(2) 0.046(2) 0.049(2) 0.0182(19) 0.0096(18) 0.0175(18)
C21 0.0272(18) 0.042(2) 0.044(2) 0.0171(17) 0.0133(16) 0.0113(16)
C22 0.044(2) 0.048(2) 0.049(2) 0.0233(19) 0.0167(18) 0.0212(18)
C23 0.055(3) 0.055(2) 0.072(3) 0.029(2) 0.031(2) 0.031(2)
C24 0.055(3) 0.059(3) 0.058(3) 0.003(2) 0.021(2) 0.020(2)
C25 0.047(2) 0.071(3) 0.042(2) 0.015(2) 0.0099(19) 0.018(2)
C26 0.038(2) 0.053(2) 0.044(2) 0.0187(19) 0.0093(17) 0.0152(18)
C31 0.033(2) 0.039(2) 0.043(2) 0.0176(16) 0.0089(16) 0.0152(16)
C32 0.034(2) 0.055(2) 0.081(3) 0.037(2) 0.009(2) 0.0142(19)
C33 0.042(2) 0.066(3) 0.096(3) 0.042(3) 0.005(2) 0.027(2)
C34 0.059(3) 0.054(3) 0.074(3) 0.036(2) 0.007(2) 0.026(2)
C35 0.049(3) 0.055(3) 0.087(3) 0.045(2) 0.006(2) 0.008(2)
C36 0.036(2) 0.059(2) 0.074(3) 0.040(2) 0.010(2) 0.0154(19)

loop_
_atom_type_symbol
_atom_type_description
_atom_type_scat_dispersion_real
_atom_type_scat_dispersion_imag
_atom_type_scat_source
C C 0.0033 0.0016 'International Tables Vol C Tables 4.2.6.8 and 6.1.1.4'
H H 0.0000 0.0000 'International Tables Vol C Tables 4.2.6.8 and 6.1.1.4'
B B 0.0013 0.0007 'International Tables Vol C Tables 4.2.6.8 and 6.1.1.4'
O O 0.0106 0.0060 'International Tables Vol C Tables 4.2.6.8 and 6.1.1.4'
P P 0.1023 0.0942 'International Tables Vol C Tables 4.2.6.8 and 6.1.1.4'
Ru Ru -1.2594 0.8363 'International Tables Vol C Tables 4.2.6.8 and 6.1.1.4'

loop_
_geom_angle_atom_site_label_1
_geom_angle_atom_site_label_2
_geom_angle_atom_site_label_3
_geom_angle
_geom_angle_publ_flag
C3 Ru B3 123.52(17) y
C3 Ru C4 102.24(16) y
B3 Ru C4 40.43(16) y
C3 Ru C2 166.50(14) y
B3 Ru C2 47.44(15) ?
C4 Ru C2 76.24(14) y
C3 Ru C1 132.86(15) y
B3 Ru C1 76.68(16) ?
C4 Ru C1 114.61(15) y
C2 Ru C1 41.56(13) ?
C3 Ru B4 87.68(16) y
B3 Ru B4 48.73(16) ?
C4 Ru B4 73.72(15) y
C2 Ru B4 79.00(15) ?
C1 Ru B4 76.21(15) ?
C3 Ru B5 94.44(16) y
B3 Ru B5 79.81(17) ?
C4 Ru B5 116.61(15) y
C2 Ru B5 74.79(14) ?
C1 Ru B5 43.52(14) ?
B4 Ru B5 46.13(16) ?
C3 Ru P 89.03(12) y
B3 Ru P 144.05(12) y
C4 Ru P 125.28(10) y
C2 Ru P 102.86(9) y
C1 Ru P 92.50(10) y
B4 Ru P 160.95(12) y
B5 Ru P 115.56(11) y
C3 Ru C5 104.46(15) y
B3 Ru C5 68.74(15) ?
C4 Ru C5 35.15(13) ?
C2 Ru C5 82.17(13) ?
C1 Ru C5 122.64(13) ?
B4 Ru C5 108.86(15) ?
B5 Ru C5 148.48(15) ?
P Ru C5 90.14(9) y
C2 C1 B10 110.7(3) ?
C2 C1 B5 113.4(3) ?
B10 C1 B5 63.5(2) ?
C2 C1 B6 60.5(2) ?
B10 C1 B6 61.5(3) ?
B5 C1 B6 114.7(3) ?
C2 C1 Ru 67.52(18) ?
B10 C1 Ru 127.2(3) ?
B5 C1 Ru 69.54(19) ?
B6 C1 Ru 124.6(3) ?
C1 C2 B7 113.2(3) ?
C1 C2 B6 64.1(2) ?
B7 C2 B6 62.9(3) ?
C1 C2 B3 109.5(3) ?
B7 C2 B3 62.3(3) ?
B6 C2 B3 114.1(3) ?
C1 C2 Ru 70.92(18) ?
B7 C2 Ru 123.5(2) ?
B6 C2 Ru 131.0(3) ?
B3 C2 Ru 63.81(18) ?
C4 B3 B8 142.5(4) ?
C4 B3 C2 114.0(3) ?
B8 B3 C2 103.4(3) ?
C4 B3 B7 143.3(4) ?
B8 B3 B7 60.2(3) ?
C2 B3 B7 56.8(2) ?
C4 B3 B4 107.8(3) ?
B8 B3 B4 60.0(3) ?
C2 B3 B4 106.3(3) ?
B7 B3 B4 108.8(3) ?
C4 B3 Ru 72.6(2) ?
B8 B3 Ru 124.9(3) ?
C2 B3 Ru 68.76(18) ?
B7 B3 Ru 123.1(3) ?
B4 B3 Ru 70.0(2) ?
B9 B4 B8 60.6(3) ?
B9 B4 B5 59.9(3) ?
B8 B4 B5 106.7(3) ?
B9 B4 B3 105.3(3) ?
B8 B4 B3 57.8(2) ?
B5 B4 B3 103.7(3) ?
B9 B4 Ru 120.4(3) ?
B8 B4 Ru 114.9(3) ?
B5 B4 Ru 67.60(19) ?
B3 B4 Ru 61.30(18) ?
C1 B5 B9 103.7(3) ?
C1 B5 B10 58.0(2) ?
B9 B5 B10 59.5(3) ?
C1 B5 B4 106.9(3) ?
B9 B5 B4 58.9(3) ?
B10 B5 B4 108.0(3) ?
C1 B5 Ru 66.94(18) ?
B9 B5 Ru 118.3(3) ?
B10 B5 Ru 120.0(3) ?
B4 B5 Ru 66.3(2) ?
C2 B6 B11 105.1(3) ?
C2 B6 C1 55.3(2) ?
B11 B6 C1 104.7(3) ?
C2 B6 B10 103.4(3) ?
B11 B6 B10 61.7(3) ?
C1 B6 B10 57.8(2) ?
C2 B6 B7 58.4(3) ?
B11 B6 B7 60.4(3) ?
C1 B6 B7 102.7(3) ?
B10 B6 B7 108.6(4) ?
C2 B7 B6 58.7(2) ?
C2 B7 B11 104.4(3) ?
B6 B7 B11 59.2(3) ?
C2 B7 B8 105.8(3) ?
B6 B7 B8 108.2(4) ?
B11 B7 B8 60.4(3) ?
C2 B7 B3 60.9(2) ?
B6 B7 B3 109.6(3) ?
B11 B7 B3 107.9(3) ?
B8 B7 B3 59.2(3) ?
B3 B8 B7 60.6(3) ?
B3 B8 B11 108.3(3) ?
B7 B8 B11 59.5(3) ?
B3 B8 B4 62.2(3) ?
B7 B8 B4 110.9(3) ?
B11 B8 B4 109.3(4) ?
B3 B8 B9 107.4(3) ?
B7 B8 B9 107.4(4) ?
B11 B8 B9 60.3(3) ?
B4 B8 B9 58.8(3) ?
B4 B9 B10 110.6(3) ?
B4 B9 B5 61.2(3) ?
B10 B9 B5 60.4(3) ?
B4 B9 B11 109.9(3) ?
B10 B9 B11 60.4(3) ?
B5 B9 B11 108.6(3) ?
B4 B9 B8 60.6(3) ?
B10 B9 B8 107.5(3) ?
B5 B9 B8 107.7(3) ?
B11 B9 B8 59.3(3) ?
C1 B10 B6 60.7(2) ?
C1 B10 B9 104.5(3) ?
B6 B10 B9 108.2(4) ?
C1 B10 B5 58.4(2) ?
B6 B10 B5 109.8(3) ?
B9 B10 B5 60.1(3) ?
C1 B10 B11 104.6(3) ?
B6 B10 B11 58.6(3) ?
B9 B10 B11 60.5(3) ?
B5 B10 B11 108.5(4) ?
B6 B11 B7 60.4(3) ?
B6 B11 B8 108.9(3) ?
B7 B11 B8 60.1(3) ?
B6 B11 B10 59.7(3) ?
B7 B11 B10 107.1(3) ?
B8 B11 B10 107.4(3) ?
B6 B11 B9 108.1(3) ?
B7 B11 B9 107.9(4) ?
B8 B11 B9 60.4(3) ?
B10 B11 B9 59.2(3) ?
O3 C3 Ru 175.4(3) y
C5 C4 B3 123.9(4) y
C5 C4 Ru 79.3(2) y
B3 C4 Ru 67.0(2) ?
C4 C5 C41 124.3(4) ?
C4 C5 Ru 65.6(2) y
C41 C5 Ru 126.6(2) y
C46 C41 C42 117.3(4) ?
C46 C41 C5 122.8(4) ?
C42 C41 C5 119.8(4) ?
C43 C42 C41 121.0(4) ?
C42 C43 C44 120.4(5) ?
C45 C44 C43 119.4(5) ?
C44 C45 C46 120.3(5) ?
C45 C46 C41 121.6(4) ?
C11 P C21 105.57(16) ?
C11 P C31 100.39(15) ?
C21 P C31 103.53(16) ?
C11 P Ru 120.45(11) y
C21 P Ru 109.85(11) y
C31 P Ru 115.30(11) y
C16 C11 C12 118.8(3) ?
C16 C11 P 117.4(3) ?
C12 C11 P 123.5(3) ?
C13 C12 C11 120.2(4) ?
C14 C13 C12 120.5(4) ?
C13 C14 C15 119.8(4) ?
C16 C15 C14 120.2(4) ?
C15 C16 C11 120.6(4) ?
C26 C21 C22 118.0(3) ?
C26 C21 P 122.2(3) ?
C22 C21 P 119.6(3) ?
C23 C22 C21 120.6(4) ?
C24 C23 C22 121.1(4) ?
C23 C24 C25 119.0(4) ?
C26 C25 C24 120.8(4) ?
C25 C26 C21 120.6(4) ?
C32 C31 C36 118.1(3) ?
C32 C31 P 121.0(3) ?
C36 C31 P 120.9(3) ?
C31 C32 C33 120.3(4) ?
C34 C33 C32 120.7(4) ?
C35 C34 C33 119.6(4) ?
C34 C35 C36 120.3(4) ?
C31 C36 C35 121.0(4) ?

loop_
_geom_bond_atom_site_label_1
_geom_bond_atom_site_label_2
_geom_bond_distance
_geom_bond_publ_flag
Ru C3 1.844(4) y
Ru B3 2.144(4) y
Ru C4 2.221(4) y
Ru C2 2.227(3) y
Ru C1 2.277(4) y
Ru B4 2.296(4) y
Ru B5 2.319(4) y
Ru P 2.3746(10) y
Ru C5 2.397(4) y
C1 C2 1.598(5) ?
C1 B10 1.696(6) ?
C1 B5 1.704(5) ?
C1 B6 1.749(6) ?
C2 B7 1.686(6) ?
C2 B6 1.692(6) ?
C2 B3 1.759(5) ?
B3 C4 1.510(6) y
B3 B8 1.757(6) ?
B3 B7 1.782(7) ?
B3 B4 1.837(6) ?
B4 B9 1.767(7) ?
B4 B8 1.798(6) ?
B4 B5 1.808(7) ?
B5 B9 1.786(6) ?
B5 B10 1.791(6) ?
B6 B11 1.741(7) ?
B6 B10 1.762(7) ?
B6 B7 1.763(7) ?
B7 B11 1.764(7) ?
B7 B8 1.775(7) ?
B8 B11 1.780(8) ?
B8 B9 1.799(7) ?
B9 B10 1.774(7) ?
B9 B11 1.797(7) ?
B10 B11 1.796(7) ?
C3 O3 1.143(4) y
C4 C5 1.404(5) y
C5 C41 1.467(5) y
C41 C46 1.390(5) ?
C41 C42 1.401(5) ?
C42 C43 1.373(6) ?
C43 C44 1.389(7) ?
C44 C45 1.371(7) ?
C45 C46 1.377(6) ?
P C11 1.825(3) y
P C21 1.833(3) y
P C31 1.841(3) y
C11 C16 1.382(5) ?
C11 C12 1.388(5) ?
C12 C13 1.374(6) ?
C13 C14 1.365(6) ?
C14 C15 1.381(6) ?
C15 C16 1.366(5) ?
C21 C26 1.385(5) ?
C21 C22 1.395(5) ?
C22 C23 1.372(5) ?
C23 C24 1.354(6) ?
C24 C25 1.388(6) ?
C25 C26 1.365(5) ?
C31 C32 1.372(5) ?
C31 C36 1.378(5) ?
C32 C33 1.385(5) ?
C33 C34 1.361(6) ?
C34 C35 1.352(6) ?
C35 C36 1.380(5) ?
